data_4111512
loop_
_publ_author_name
'Natalie M. Scott'
'Reto Dorta'
'Edwin D. Stevens'
'Andrea Correa'
'Luigi Cavallo'
'Steven P. Nolan'

_publ_section_title
;
 Interaction of a Bulky N-Heterocyclic Carbene Ligand with Rh(I) and
 Ir(I). Double C-H Activation and Isolation of Bare 14-Electron Rh(III)
 and Ir(III) Complexes
;
_journal_name_full 'Journal of the American Chemical Society'
_journal_page_first 3516
_journal_page_last 3526
_journal_paper_doi 10.1021/ja043249f
_journal_volume 127
_journal_year 2005
_chemical_formula_sum 'C22 H38 F6 Ir N4 P'
_chemical_formula_weight 695.73
_space_group_IT_number 15
_symmetry_cell_setting monoclinic
_symmetry_Int_Tables_number 15
_symmetry_space_group_name_Hall '-C 2yc'
_symmetry_space_group_name_H-M 'C 1 2/c 1'
_atom_sites_solution_hydrogens geom
_atom_sites_solution_primary direct
_atom_sites_solution_secondary difmap
_audit_creation_method SHELXL-97
_cell_angle_alpha 90.00
_cell_angle_beta 128.630(9)
_cell_angle_gamma 90.00
_cell_formula_units_Z 4
_cell_length_a 15.594(4)
_cell_length_b 21.124(7)
_cell_length_c 10.373(3)
_cell_measurement_reflns_used 4706
_cell_measurement_temperature 150(2)
_cell_measurement_theta_max 28.703
_cell_measurement_theta_min 3.499
_cell_volume 2669.3(14)
_computing_cell_refinement 'Bruker SMART'
_computing_data_collection 'Bruker SMART'
_computing_data_reduction 'Bruker SAINT'
_computing_molecular_graphics 'Bruker SHELXTL'
_computing_publication_material 'Bruker SHELXTL'
_computing_structure_refinement 'SHELXL-97 (Sheldrick, 1997)'
_computing_structure_solution 'SHELXS-97 (Sheldrick, 1990)'
_diffrn_ambient_temperature 150(2)
_diffrn_measured_fraction_theta_full 0.930
_diffrn_measured_fraction_theta_max 0.930
_diffrn_measurement_device_type 'CCD area detector'
_diffrn_measurement_method 'phi and omega scans'
_diffrn_radiation_monochromator graphite
_diffrn_radiation_type MoK\a
_diffrn_radiation_wavelength 0.71073
_diffrn_reflns_av_R_equivalents 0.0911
_diffrn_reflns_av_sigmaI/netI 0.0732
_diffrn_reflns_limit_h_max 5
_diffrn_reflns_limit_h_min -16
_diffrn_reflns_limit_k_max 22
_diffrn_reflns_limit_k_min -18
_diffrn_reflns_limit_l_max 11
_diffrn_reflns_limit_l_min -5
_diffrn_reflns_number 6025
_diffrn_reflns_theta_full 22.50
_diffrn_reflns_theta_max 22.50
_diffrn_reflns_theta_min 3.50
_diffrn_source 'fine-focus sealed tube'
_exptl_absorpt_coefficient_mu 5.121
_exptl_absorpt_correction_T_max 1.000000
_exptl_absorpt_correction_T_min 0.731966
_exptl_absorpt_correction_type empirical
_exptl_crystal_colour dark
_exptl_crystal_density_diffrn 1.731
_exptl_crystal_density_meas 0
_exptl_crystal_description prism
_exptl_crystal_F_000 1376
_exptl_crystal_size_max 0.5
_exptl_crystal_size_mid 0.3
_exptl_crystal_size_min 0.2
_refine_diff_density_max 1.697
_refine_diff_density_min -1.562
_refine_diff_density_rms 0.203
_refine_ls_extinction_method none
_refine_ls_goodness_of_fit_ref 1.043
_refine_ls_hydrogen_treatment mixed
_refine_ls_matrix_type full
_refine_ls_number_parameters 258
_refine_ls_number_reflns 1629
_refine_ls_number_restraints 617
_refine_ls_restrained_S_all 0.933
_refine_ls_R_factor_all 0.0557
_refine_ls_R_factor_gt 0.0468
_refine_ls_shift/su_max 0.006
_refine_ls_shift/su_mean 0.000
_refine_ls_structure_factor_coef Fsqd
_refine_ls_weighting_details 'calc w=1/[\s^2^(Fo^2^)+(0.0836P)^2^+0.0000P] where P=(Fo^2^+2Fc^2^)/3'
_refine_ls_weighting_scheme calc
_refine_ls_wR_factor_gt 0.1164
_refine_ls_wR_factor_ref 0.1201
_reflns_number_gt 1419
_reflns_number_total 1629
_reflns_threshold_expression >2sigma(I)
_cod_data_source_file ja043249fsi20041109_040216.cif
_cod_data_source_block nolan15m
_cod_original_sg_symbol_H-M 'C 2/c'
_cod_database_code 4111512

loop_
_symmetry_equiv_pos_as_xyz
'x, y, z'
'-x, y, -z+1/2'
'x+1/2, y+1/2, z'
'-x+1/2, y+1/2, -z+1/2'
'-x, -y, -z'
'x, -y, z-1/2'
'-x+1/2, -y+1/2, -z'
'x+1/2, -y+1/2, z-1/2'

loop_
_atom_site_label
_atom_site_type_symbol
_atom_site_fract_x
_atom_site_fract_y
_atom_site_fract_z
_atom_site_U_iso_or_equiv
_atom_site_adp_type
_atom_site_occupancy
_atom_site_symmetry_multiplicity
_atom_site_calc_flag
_atom_site_refinement_flags
_atom_site_disorder_group
Ir1 Ir 0.0000 0.86228(2) 0.2500 0.0202(3) Uani 1 2 d SU .
P1 P -0.5000 0.89211(18) -0.7500 0.0313(9) Uani 1 2 d SDU .
F1 F -0.4760(11) 0.8210(5) -0.6844(15) 0.066(4) Uani 0.50 1 d PDU 1
C1 C -0.1541(9) 0.8664(4) 0.0319(13) 0.0238(18) Uani 1 1 d U .
N1 N -0.2164(7) 0.8373(4) -0.1214(10) 0.0245(16) Uani 1 1 d U .
C2 C -0.3204(10) 0.8663(5) -0.2234(17) 0.037(2) Uani 1 1 d U .
H2 H -0.381(9) 0.852(4) -0.336(15) 0.03(3) Uiso 1 1 d . .
N2 N -0.2223(7) 0.9108(4) 0.0196(11) 0.0293(16) Uani 1 1 d U .
F2 F -0.5080(13) 0.9089(8) -0.6053(17) 0.057(3) Uani 0.50 1 d PDU 1
C3 C -0.3225(9) 0.9112(5) -0.1336(15) 0.033(2) Uani 1 1 d U .
H3 H -0.383(10) 0.940(6) -0.177(14) 0.06(4) Uiso 1 1 d . .
F3 F -0.6282(9) 0.8757(7) -0.868(2) 0.059(4) Uani 0.50 1 d PDU 1
C4 C -0.1779(8) 0.7849(4) -0.1681(12) 0.029(2) Uani 1 1 d DU .
F4 F -0.5247(12) 0.9641(5) -0.7979(16) 0.068(4) Uani 0.50 1 d PDU 1
F5 F -0.3715(8) 0.9074(7) -0.6195(18) 0.047(3) Uani 0.50 1 d PDU 1
C5 C -0.2771(11) 0.7472(7) -0.3068(18) 0.067(4) Uani 1 1 d DU .
H5A H -0.323(5) 0.774(2) -0.410(5) 0.11(6) Uiso 1 1 d D .
H5B H -0.324(5) 0.734(4) -0.275(7) 0.17(10) Uiso 1 1 d D .
H5C H -0.252(3) 0.708(3) -0.330(9) 0.07(4) Uiso 1 1 d D .
C6 C -0.1175(12) 0.8127(6) -0.2250(19) 0.057(3) Uani 1 1 d DU .
H6B H -0.055(4) 0.840(3) -0.137(5) 0.03(3) Uiso 1 1 d D .
H6C H -0.086(6) 0.7782(17) -0.251(10) 0.12(6) Uiso 1 1 d D .
H6A H -0.168(3) 0.839(3) -0.328(6) 0.06(4) Uiso 1 1 d D .
F6 F -0.4900(14) 0.8745(7) -0.8843(18) 0.056(4) Uani 0.50 1 d PDU 1
C7 C -0.1036(11) 0.7413(6) -0.0170(15) 0.051(3) Uani 1 1 d DU .
H7B H -0.045(5) 0.723(3) -0.019(7) 0.06(4) Uiso 1 1 d D .
H7C H -0.069(6) 0.767(2) 0.086(4) 0.09(5) Uiso 1 1 d D .
H7A H -0.149(3) 0.707(3) -0.022(8) 0.6(4) Uiso 1 1 d D .
C8 C -0.1792(9) 0.9505(5) 0.1664(14) 0.037(2) Uani 1 1 d DU .
C9 C -0.2662(10) 0.9570(7) 0.1909(15) 0.055(3) Uani 1 1 d DU .
H9A H -0.333(3) 0.979(3) 0.093(5) 0.03(3) Uiso 1 1 d D .
H9B H -0.287(5) 0.9140(17) 0.204(8) 0.03(3) Uiso 1 1 d D .
H9C H -0.235(4) 0.982(3) 0.293(6) 0.17(9) Uiso 1 1 d D .
C10 C -0.1490(11) 1.0151(5) 0.1392(15) 0.050(3) Uani 1 1 d DU .
H10A H -0.217(3) 1.0396(18) 0.053(6) 0.01(2) Uiso 1 1 d D .
H10B H -0.104(4) 1.0396(18) 0.245(4) 0.05(3) Uiso 1 1 d D .
H10C H -0.104(5) 1.0091(18) 0.101(8) 0.10(5) Uiso 1 1 d D .
C11 C -0.0757(9) 0.9169(5) 0.3144(13) 0.032(2) Uani 1 1 d DU .
H11B H -0.099(8) 0.887(4) 0.361(11) 0.04(3) Uiso 1 1 d D .
H11C H -0.021(8) 0.948(4) 0.402(9) 0.07(4) Uiso 1 1 d D .

loop_
_atom_site_aniso_label
_atom_site_aniso_U_11
_atom_site_aniso_U_22
_atom_site_aniso_U_33
_atom_site_aniso_U_23
_atom_site_aniso_U_13
_atom_site_aniso_U_12
Ir1 0.0233(4) 0.0149(4) 0.0207(4) 0.000 0.0130(3) 0.000
P1 0.027(2) 0.0211(19) 0.037(3) 0.000 0.016(2) 0.000
F1 0.055(8) 0.035(5) 0.057(9) 0.018(5) 0.010(8) 0.000(5)
C1 0.038(4) 0.016(5) 0.019(4) 0.011(3) 0.019(3) 0.009(3)
N1 0.025(4) 0.021(4) 0.023(4) 0.001(3) 0.013(3) 0.002(3)
C2 0.027(5) 0.042(6) 0.030(5) 0.004(4) 0.012(4) 0.009(4)
N2 0.038(4) 0.029(4) 0.032(4) 0.006(3) 0.027(3) 0.010(3)
F2 0.048(7) 0.076(9) 0.049(7) -0.003(7) 0.032(6) -0.002(8)
C3 0.031(4) 0.030(5) 0.039(5) 0.011(4) 0.023(4) 0.011(4)
F3 0.026(5) 0.057(9) 0.066(8) -0.009(8) 0.014(5) 0.000(5)
C4 0.036(5) 0.021(5) 0.035(5) -0.004(3) 0.024(4) 0.000(3)
F4 0.069(9) 0.029(4) 0.044(10) 0.017(5) 0.005(8) 0.013(5)
F5 0.028(4) 0.058(8) 0.037(7) 0.002(7) 0.011(5) -0.008(5)
C5 0.057(7) 0.048(8) 0.058(9) -0.026(6) 0.018(7) -0.006(6)
C6 0.100(9) 0.030(7) 0.087(10) -0.011(6) 0.081(9) -0.004(6)
F6 0.050(7) 0.066(9) 0.043(7) -0.010(6) 0.025(6) 0.012(7)
C7 0.070(8) 0.036(7) 0.040(7) 0.003(5) 0.030(6) 0.024(6)
C8 0.050(5) 0.032(5) 0.034(5) 0.003(4) 0.029(4) 0.017(4)
C9 0.058(7) 0.074(9) 0.037(8) 0.019(7) 0.033(7) 0.041(7)
C10 0.079(9) 0.029(5) 0.034(8) -0.001(5) 0.031(7) 0.013(5)
C11 0.046(5) 0.026(5) 0.030(5) 0.004(4) 0.027(5) 0.009(4)

loop_
_atom_type_symbol
_atom_type_description
_atom_type_scat_dispersion_real
_atom_type_scat_dispersion_imag
_atom_type_scat_source
C C 0.0033 0.0016 'International Tables Vol C Tables 4.2.6.8 and 6.1.1.4'
H H 0.0000 0.0000 'International Tables Vol C Tables 4.2.6.8 and 6.1.1.4'
N N 0.0061 0.0033 'International Tables Vol C Tables 4.2.6.8 and 6.1.1.4'
F F 0.0171 0.0103 'International Tables Vol C Tables 4.2.6.8 and 6.1.1.4'
P P 0.1023 0.0942 'International Tables Vol C Tables 4.2.6.8 and 6.1.1.4'
Ir Ir -1.4442 7.9887 'International Tables Vol C Tables 4.2.6.8 and 6.1.1.4'

loop_
_geom_angle_atom_site_label_1
_geom_angle_atom_site_label_2
_geom_angle_atom_site_label_3
_geom_angle
_geom_angle_site_symmetry_1
_geom_angle_site_symmetry_3
C1 Ir1 C1 175.0(5) . 2
C1 Ir1 C11 79.4(4) . .
C1 Ir1 C11 97.8(4) 2 .
C1 Ir1 C11 97.8(4) . 2
C1 Ir1 C11 79.4(4) 2 2
C11 Ir1 C11 111.0(6) . 2
F6 P1 F6 152.0(12) 2_453 .
F6 P1 F4 112.1(10) 2_453 .
F6 P1 F4 95.2(8) . .
F6 P1 F4 95.3(9) 2_453 2_453
F6 P1 F4 112.1(9) . 2_453
F4 P1 F4 29.1(9) . 2_453
F6 P1 F1 61.0(8) 2_453 .
F6 P1 F1 91.7(8) . .
F4 P1 F1 173.1(9) . .
F4 P1 F1 146.2(7) 2_453 .
F6 P1 F1 91.7(8) 2_453 2_453
F6 P1 F1 61.0(8) . 2_453
F4 P1 F1 146.2(7) . 2_453
F4 P1 F1 173.1(9) 2_453 2_453
F1 P1 F1 39.1(10) . 2_453
F6 P1 F3 81.8(9) 2_453 .
F6 P1 F3 92.2(9) . .
F4 P1 F3 91.4(7) . .
F4 P1 F3 113.2(8) 2_453 .
F1 P1 F3 88.3(8) . .
F1 P1 F3 67.8(8) 2_453 .
F6 P1 F3 92.2(9) 2_453 2_453
F6 P1 F3 81.8(9) . 2_453
F4 P1 F3 113.2(8) . 2_453
F4 P1 F3 91.4(7) 2_453 2_453
F1 P1 F3 67.8(8) . 2_453
F1 P1 F3 88.3(8) 2_453 2_453
F3 P1 F3 155.0(11) . 2_453
F6 P1 F5 91.9(9) 2_453 2_453
F6 P1 F5 93.7(9) . 2_453
F4 P1 F5 66.9(8) . 2_453
F4 P1 F5 90.2(8) 2_453 2_453
F1 P1 F5 112.8(8) . 2_453
F1 P1 F5 89.6(7) 2_453 2_453
F3 P1 F5 24.5(6) . 2_453
F3 P1 F5 175.4(12) 2_453 2_453
F6 P1 F5 93.7(9) 2_453 .
F6 P1 F5 91.9(9) . .
F4 P1 F5 90.2(8) . .
F4 P1 F5 66.9(8) 2_453 .
F1 P1 F5 89.6(7) . .
F1 P1 F5 112.8(8) 2_453 .
F3 P1 F5 175.4(12) . .
F3 P1 F5 24.5(6) 2_453 .
F5 P1 F5 156.8(11) 2_453 .
F6 P1 F2 26.7(6) 2_453 .
F6 P1 F2 178.3(10) . .
F4 P1 F2 86.3(9) . .
F4 P1 F2 68.9(9) 2_453 .
F1 P1 F2 86.8(8) . .
F1 P1 F2 117.9(9) 2_453 .
F3 P1 F2 88.6(9) . .
F3 P1 F2 96.9(9) 2_453 .
F5 P1 F2 87.7(8) 2_453 .
F5 P1 F2 87.2(8) . .
F6 P1 F2 178.3(10) 2_453 2_453
F6 P1 F2 26.7(6) . 2_453
F4 P1 F2 68.9(9) . 2_453
F4 P1 F2 86.3(9) 2_453 2_453
F1 P1 F2 117.9(9) . 2_453
F1 P1 F2 86.8(8) 2_453 2_453
F3 P1 F2 96.9(9) . 2_453
F3 P1 F2 88.6(9) 2_453 2_453
F5 P1 F2 87.2(8) 2_453 2_453
F5 P1 F2 87.7(8) . 2_453
F2 P1 F2 154.7(12) . 2_453
F1 F1 F6 114.0(13) 2_453 2_453
F1 F1 P1 70.4(5) 2_453 .
F6 F1 P1 57.8(5) 2_453 .
N2 C1 N1 104.5(9) . .
N2 C1 Ir1 116.5(7) . .
N1 C1 Ir1 139.0(7) . .
C1 N1 C2 108.8(8) . .
C1 N1 C4 124.8(8) . .
C2 N1 C4 126.4(9) . .
C3 C2 N1 107.5(11) . .
C1 N2 C3 111.9(9) . .
C1 N2 C8 117.8(9) . .
C3 N2 C8 130.3(8) . .
F6 F2 P1 70.6(12) 2_453 .
C2 C3 N2 107.3(10) . .
F5 F3 P1 77.8(13) 2_453 .
N1 C4 C6 108.4(7) . .
N1 C4 C5 108.7(8) . .
C6 C4 C5 110.4(11) . .
N1 C4 C7 108.4(8) . .
C6 C4 C7 112.0(10) . .
C5 C4 C7 108.9(10) . .
F4 F4 P1 75.4(5) 2_453 .
F4 F4 F5 120(2) 2_453 2_453
P1 F4 F5 57.4(5) . 2_453
F3 F5 P1 77.6(13) 2_453 .
F3 F5 F4 133.4(15) 2_453 2_453
P1 F5 F4 55.8(6) . 2_453
F2 F6 P1 82.7(12) 2_453 .
F2 F6 F1 140.6(18) 2_453 2_453
P1 F6 F1 61.1(6) . 2_453
N2 C8 C10 108.1(8) . .
N2 C8 C9 109.9(9) . .
C10 C8 C9 111.0(9) . .
N2 C8 C11 106.5(8) . .
C10 C8 C11 110.1(9) . .
C9 C8 C11 111.2(8) . .
C8 C11 Ir1 113.3(6) . .

loop_
_geom_bond_atom_site_label_1
_geom_bond_atom_site_label_2
_geom_bond_distance
_geom_bond_site_symmetry_2
Ir1 C1 2.028(11) .
Ir1 C1 2.028(11) 2
Ir1 C11 2.038(10) .
Ir1 C11 2.038(10) 2
P1 F6 1.542(11) 2_453
P1 F6 1.542(11) .
P1 F4 1.572(10) .
P1 F4 1.572(10) 2_453
P1 F1 1.595(10) .
P1 F1 1.595(10) 2_453
P1 F3 1.600(10) .
P1 F3 1.600(10) 2_453
P1 F5 1.601(10) 2_453
P1 F5 1.601(10) .
P1 F2 1.621(10) .
P1 F2 1.621(10) 2_453
F1 F1 1.07(3) 2_453
F1 F6 1.59(2) 2_453
C1 N2 1.363(12) .
C1 N1 1.386(13) .
N1 C2 1.408(14) .
N1 C4 1.479(12) .
C2 C3 1.344(16) .
N2 C3 1.366(14) .
N2 C8 1.482(14) .
F2 F6 0.733(17) 2_453
F3 F5 0.680(17) 2_453
C4 C6 1.508(12) .
C4 C5 1.522(13) .
C4 C7 1.542(13) .
F4 F4 0.79(2) 2_453
F4 F5 1.75(2) 2_453
F5 F3 0.680(17) 2_453
F5 F4 1.75(2) 2_453
F6 F2 0.733(17) 2_453
F6 F1 1.59(2) 2_453
C8 C10 1.525(13) .
C8 C9 1.533(12) .
C8 C11 1.540(15) .

loop_
_geom_torsion_atom_site_label_1
_geom_torsion_atom_site_label_2
_geom_torsion_atom_site_label_3
_geom_torsion_atom_site_label_4
_geom_torsion
_geom_torsion_site_symmetry_1
_geom_torsion_site_symmetry_4
F6 P1 F1 F1 137(2) 2_453 2_453
F6 P1 F1 F1 -36.6(18) . 2_453
F4 P1 F1 F1 144(5) . 2_453
F4 P1 F1 F1 -172.6(15) 2_453 2_453
F3 P1 F1 F1 55.6(18) . 2_453
F3 P1 F1 F1 -116.9(19) 2_453 2_453
F5 P1 F1 F1 58.1(19) 2_453 2_453
F5 P1 F1 F1 -128.5(17) . 2_453
F2 P1 F1 F1 144.3(17) . 2_453
F2 P1 F1 F1 -41.3(19) 2_453 2_453
F6 P1 F1 F6 -173.7(4) . 2_453
F4 P1 F1 F6 6(6) . 2_453
F4 P1 F1 F6 50.3(18) 2_453 2_453
F1 P1 F1 F6 -137(2) 2_453 2_453
F3 P1 F1 F6 -81.5(10) . 2_453
F3 P1 F1 F6 105.9(11) 2_453 2_453
F5 P1 F1 F6 -79.0(10) 2_453 2_453
F5 P1 F1 F6 94.4(10) . 2_453
F2 P1 F1 F6 7.2(11) . 2_453
F2 P1 F1 F6 -178.4(12) 2_453 2_453
C1 Ir1 C1 N2 -41.7(6) 2 .
C11 Ir1 C1 N2 13.7(7) . .
C11 Ir1 C1 N2 -96.4(7) 2 .
C1 Ir1 C1 N1 136.5(10) 2 .
C11 Ir1 C1 N1 -168.1(10) . .
C11 Ir1 C1 N1 81.9(10) 2 .
N2 C1 N1 C2 1.3(10) . .
Ir1 C1 N1 C2 -177.0(8) . .
N2 C1 N1 C4 -179.2(8) . .
Ir1 C1 N1 C4 2.4(15) . .
C1 N1 C2 C3 -1.2(11) . .
C4 N1 C2 C3 179.3(8) . .
N1 C1 N2 C3 -1.0(10) . .
Ir1 C1 N2 C3 177.8(6) . .
N1 C1 N2 C8 179.8(7) . .
Ir1 C1 N2 C8 -1.4(10) . .
F6 P1 F2 F6 -43(38) . 2_453
F4 P1 F2 F6 166(2) . 2_453
F4 P1 F2 F6 -170(2) 2_453 2_453
F1 P1 F2 F6 -14(2) . 2_453
F1 P1 F2 F6 11(2) 2_453 2_453
F3 P1 F2 F6 74(2) . 2_453
F3 P1 F2 F6 -81(2) 2_453 2_453
F5 P1 F2 F6 99(2) 2_453 2_453
F5 P1 F2 F6 -104(2) . 2_453
F2 P1 F2 F6 177(2) 2_453 2_453
N1 C2 C3 N2 0.6(12) . .
C1 N2 C3 C2 0.3(12) . .
C8 N2 C3 C2 179.4(9) . .
F6 P1 F3 F5 114(3) 2_453 2_453
F6 P1 F3 F5 -94(3) . 2_453
F4 P1 F3 F5 1(3) . 2_453
F4 P1 F3 F5 21(3) 2_453 2_453
F1 P1 F3 F5 175(3) . 2_453
F1 P1 F3 F5 -151(3) 2_453 2_453
F3 P1 F3 F5 -169(3) 2_453 2_453
F5 P1 F3 F5 111(11) . 2_453
F2 P1 F3 F5 88(3) . 2_453
F2 P1 F3 F5 -68(3) 2_453 2_453
C1 N1 C4 C6 -85.1(12) . .
C2 N1 C4 C6 94.3(12) . .
C1 N1 C4 C5 154.9(10) . .
C2 N1 C4 C5 -25.7(13) . .
C1 N1 C4 C7 36.7(11) . .
C2 N1 C4 C7 -144.0(10) . .
F6 P1 F4 F4 58(3) 2_453 2_453
F6 P1 F4 F4 -128(3) . 2_453
F1 P1 F4 F4 52(8) . 2_453
F1 P1 F4 F4 -170(2) 2_453 2_453
F3 P1 F4 F4 140(3) . 2_453
F3 P1 F4 F4 -44(3) 2_453 2_453
F5 P1 F4 F4 141(3) 2_453 2_453
F5 P1 F4 F4 -36(3) . 2_453
F2 P1 F4 F4 52(3) . 2_453
F2 P1 F4 F4 -123(3) 2_453 2_453
F6 P1 F4 F5 -82.3(10) 2_453 2_453
F6 P1 F4 F5 91.7(10) . 2_453
F4 P1 F4 F5 -141(3) 2_453 2_453
F1 P1 F4 F5 -88(6) . 2_453
F1 P1 F4 F5 49.2(18) 2_453 2_453
F3 P1 F4 F5 -0.6(12) . 2_453
F3 P1 F4 F5 175.0(13) 2_453 2_453
F5 P1 F4 F5 -176.3(3) . 2_453
F2 P1 F4 F5 -89.1(9) . 2_453
F2 P1 F4 F5 96.2(9) 2_453 2_453
F6 P1 F5 F3 87(3) 2_453 2_453
F6 P1 F5 F3 -65(3) . 2_453
F4 P1 F5 F3 -160(3) . 2_453
F4 P1 F5 F3 -178(3) 2_453 2_453
F1 P1 F5 F3 26(3) . 2_453
F1 P1 F5 F3 -6(3) 2_453 2_453
F3 P1 F5 F3 90(13) . 2_453
F5 P1 F5 F3 -169(3) 2_453 2_453
F2 P1 F5 F3 113(3) . 2_453
F2 P1 F5 F3 -92(3) 2_453 2_453
F6 P1 F5 F4 -94.2(9) 2_453 2_453
F6 P1 F5 F4 113.2(10) . 2_453
F4 P1 F5 F4 18.0(14) . 2_453
F1 P1 F5 F4 -155.1(10) . 2_453
F1 P1 F5 F4 172.5(9) 2_453 2_453
F3 P1 F5 F4 -92(12) . 2_453
F3 P1 F5 F4 178(3) 2_453 2_453
F5 P1 F5 F4 9.4(7) 2_453 2_453
F2 P1 F5 F4 -68.3(10) . 2_453
F2 P1 F5 F4 86.9(9) 2_453 2_453
F6 P1 F6 F2 177(2) 2_453 2_453
F4 P1 F6 F2 9(2) . 2_453
F4 P1 F6 F2 -15(2) 2_453 2_453
F1 P1 F6 F2 -171(2) . 2_453
F1 P1 F6 F2 164(3) 2_453 2_453
F3 P1 F6 F2 101(2) . 2_453
F3 P1 F6 F2 -103(2) 2_453 2_453
F5 P1 F6 F2 76(2) 2_453 2_453
F5 P1 F6 F2 -81(2) . 2_453
F2 P1 F6 F2 -141(35) . 2_453
F6 P1 F6 F1 13.6(6) 2_453 2_453
F4 P1 F6 F1 -154.6(8) . 2_453
F4 P1 F6 F1 -179.2(8) 2_453 2_453
F1 P1 F6 F1 25.4(11) . 2_453
F3 P1 F6 F1 -63.0(9) . 2_453
F3 P1 F6 F1 92.7(8) 2_453 2_453
F5 P1 F6 F1 -87.5(8) 2_453 2_453
F5 P1 F6 F1 115.1(9) . 2_453
F2 P1 F6 F1 55(37) . 2_453
F2 P1 F6 F1 -164(3) 2_453 2_453
C1 N2 C8 C10 101.9(10) . .
C3 N2 C8 C10 -77.2(12) . .
C1 N2 C8 C9 -136.9(9) . .
C3 N2 C8 C9 44.1(13) . .
C1 N2 C8 C11 -16.4(11) . .
C3 N2 C8 C11 164.6(9) . .
N2 C8 C11 Ir1 26.9(10) . .
C10 C8 C11 Ir1 -90.0(9) . .
C9 C8 C11 Ir1 146.5(8) . .
C1 Ir1 C11 C8 -22.6(7) . .
C1 Ir1 C11 C8 153.3(7) 2 .
C11 Ir1 C11 C8 71.8(7) 2 .
